data_7701694
loop_
_publ_author_name
'Lamb, Jessica V.'
'Buffet, Jean-Charles'
'Matley, Joshua E.'
'Wright, Christopher M. R.'
'Turner, Zo\"e R'
'O'Hare, Dermot'

_publ_section_title
;
 Group 4 permethylindenyl complexes for the polymerisation of l-, d- and
 rac-lactide monomers.
;
_journal_issue 7
_journal_name_full 'Dalton transactions (Cambridge, England : 2003)'
_journal_page_first 2510
_journal_page_last 2520
_journal_paper_doi 10.1039/c8dt04986f
_journal_volume 48
_journal_year 2019
_chemical_formula_moiety 'C23 H30 Cl2 Si Zr'
_chemical_formula_sum 'C23 H30 Cl2 Si Zr'
_chemical_formula_weight 496.68
_space_group_crystal_system monoclinic
_space_group_IT_number 14
_space_group_name_Hall '-P 2yn'
_space_group_name_H-M_alt 'P 1 21/n 1'
_atom_sites_solution_hydrogens geom
_audit_creation_method SHELXL-2014
_audit_update_record
;
2018-06-12 deposited with the CCDC.
2019-01-24 downloaded from the CCDC.
;
_cell_angle_alpha 90
_cell_angle_beta 99.825(2)
_cell_angle_gamma 90
_cell_formula_units_Z 4
_cell_length_a 11.6046(2)
_cell_length_b 12.6961(2)
_cell_length_c 15.1843(2)
_cell_measurement_reflns_used 12541
_cell_measurement_temperature 150(2)
_cell_measurement_theta_max 76.1530
_cell_measurement_theta_min 4.4110
_cell_volume 2204.34(6)
_computing_cell_refinement 'CrysAlisPro 1.171.38.41 (Rigaku OD, 2015)'
_computing_data_collection 'CrysAlisPro 1.171.38.41 (Rigaku OD, 2015)'
_computing_data_reduction 'CrysAlisPro 1.171.38.41 (Rigaku OD, 2015)'
_computing_molecular_graphics
;
ORTEP3 for Windows. Farrugia, L. J. J. Appl. Cryst. 1997, 30, 565.
;
_computing_structure_refinement 'SHELXL-2014 (Sheldrick, 2014)'
_computing_structure_solution
;
SUPERFLIP. 
Palatinus, L.; Chapuis, G. J. Appl. Cryst. 2007, 40, 786-790.
;
_diffrn_ambient_environment N~2~
_diffrn_ambient_temperature 150.01(10)
_diffrn_detector 'CCD plate'
_diffrn_detector_area_resol_mean 10.5035
_diffrn_detector_type Atlas
_diffrn_measured_fraction_theta_full 1.000
_diffrn_measured_fraction_theta_max 1.000
_diffrn_measurement_device 'four-circle diffractometer'
_diffrn_measurement_device_type 'SuperNova, Dual, Cu at zero, Atlas'
_diffrn_radiation_monochromator mirror
_diffrn_radiation_probe x-ray
_diffrn_radiation_type 'Cu K\a'
_diffrn_radiation_wavelength 1.54184
_diffrn_reflns_av_R_equivalents 0.0394
_diffrn_reflns_av_unetI/netI 0.0223
_diffrn_reflns_Laue_measured_fraction_full 1.000
_diffrn_reflns_Laue_measured_fraction_max 1.000
_diffrn_reflns_limit_h_max 12
_diffrn_reflns_limit_h_min -14
_diffrn_reflns_limit_k_max 15
_diffrn_reflns_limit_k_min -15
_diffrn_reflns_limit_l_max 18
_diffrn_reflns_limit_l_min -18
_diffrn_reflns_number 26231
_diffrn_reflns_point_group_measured_fraction_full 1.000
_diffrn_reflns_point_group_measured_fraction_max 1.000
_diffrn_reflns_theta_full 67.684
_diffrn_reflns_theta_max 74.480
_diffrn_reflns_theta_min 4.448
_diffrn_source 'micro-focus sealed X-ray tube'
_diffrn_source_type 'SuperNova (Cu) X-ray Source'
_exptl_absorpt_coefficient_mu 6.866
_exptl_absorpt_correction_T_max 1.00000
_exptl_absorpt_correction_T_min 0.55722
_exptl_absorpt_correction_type multi-scan
_exptl_absorpt_process_details
;
CrysAlisPro 1.171.38.41 (Rigaku Oxford Diffraction, 2015)
Empirical absorption correction using spherical harmonics,
 implemented in SCALE3 ABSPACK scaling algorithm.
;
_exptl_crystal_colour yellow
_exptl_crystal_density_diffrn 1.497
_exptl_crystal_description shard
_exptl_crystal_F_000 1024
_exptl_crystal_size_max 0.174
_exptl_crystal_size_mid 0.095
_exptl_crystal_size_min 0.028
_refine_diff_density_max 0.624
_refine_diff_density_min -0.498
_refine_diff_density_rms 0.086
_refine_ls_extinction_method none
_refine_ls_goodness_of_fit_ref 1.038
_refine_ls_hydrogen_treatment constr
_refine_ls_matrix_type full
_refine_ls_number_parameters 291
_refine_ls_number_reflns 4501
_refine_ls_number_restraints 14
_refine_ls_restrained_S_all 1.037
_refine_ls_R_factor_all 0.0423
_refine_ls_R_factor_gt 0.0385
_refine_ls_shift/su_max 0.003
_refine_ls_shift/su_mean 0.000
_refine_ls_structure_factor_coef Fsqd
_refine_ls_weighting_details 'w=1/[\s^2^(Fo^2^)+(0.0669P)^2^+2.0614P] where P=(Fo^2^+2Fc^2^)/3'
_refine_ls_weighting_scheme calc
_refine_ls_wR_factor_gt 0.1009
_refine_ls_wR_factor_ref 0.1058
_reflns_Friedel_coverage 0.000
_reflns_number_gt 4090
_reflns_number_total 4501
_reflns_threshold_expression 'I > 2\s(I)'
_cod_data_source_file c8dt04986f2.cif
_cod_data_source_block 069ZRT16
_cod_original_sg_symbol_H-M 'P 21/n'
_cod_database_code 7701694
_shelx_space_group_comment
;
The symmetry employed for this shelxl refinement is uniquely defined
by the following loop, which should always be used as a source of
symmetry information in preference to the above space-group names.
They are only intended as comments.
;
_shelx_estimated_absorpt_t_min 0.381
_shelx_estimated_absorpt_t_max 0.831
_shelxl_version_number 2014-3

loop_
_space_group_symop_operation_xyz
'x, y, z'
'-x+1/2, y+1/2, -z+1/2'
'-x, -y, -z'
'x-1/2, -y-1/2, z-1/2'

loop_
_atom_site_label
_atom_site_type_symbol
_atom_site_fract_x
_atom_site_fract_y
_atom_site_fract_z
_atom_site_U_iso_or_equiv
_atom_site_adp_type
_atom_site_occupancy
_atom_site_site_symmetry_order
_atom_site_calc_flag
_atom_site_refinement_flags_posn
_atom_site_refinement_flags_adp
_atom_site_refinement_flags_occupancy
_atom_site_disorder_assembly
_atom_site_disorder_group
C1 C 0.6201(2) 0.5887(2) 0.94963(17) 0.0312(5) Uani 1 1 d . . . . .
C2 C 0.6719(3) 0.5247(2) 1.02411(19) 0.0355(6) Uani 1 1 d . . . . .
C3 C 0.6547(3) 0.5707(2) 1.10559(19) 0.0360(6) Uani 1 1 d . . . . .
C4 C 0.5361(3) 0.7356(3) 1.14061(19) 0.0375(6) Uani 1 1 d . . . . .
C5 C 0.4698(3) 0.8171(3) 1.1010(2) 0.0413(7) Uani 1 1 d . . . . .
C6 C 0.4459(3) 0.8289(3) 1.0056(2) 0.0403(6) Uani 1 1 d . . . . .
C7 C 0.4884(2) 0.7584(3) 0.95035(19) 0.0370(6) Uani 1 1 d . . . . .
C8 C 0.5626(2) 0.6745(2) 0.98915(17) 0.0306(5) Uani 1 1 d . . . . .
C9 C 0.5842(2) 0.6624(2) 1.08435(17) 0.0318(5) Uani 1 1 d . . . . .
C10 C 0.7352(3) 0.4218(3) 1.0196(3) 0.0506(8) Uani 1 1 d . . . . .
H10A H 0.8087 0.4344 0.9978 0.076 Uiso 1 1 calc R U . . .
H10B H 0.6861 0.3738 0.9787 0.076 Uiso 1 1 calc R U . . .
H10C H 0.7518 0.3903 1.0793 0.076 Uiso 1 1 calc R U . . .
C11 C 0.6957(4) 0.5225(3) 1.1956(2) 0.0571(9) Uani 1 1 d . . . . .
H11A H 0.6286 0.4934 1.2188 0.086 Uiso 1 1 calc R U . . .
H11B H 0.7337 0.5765 1.2368 0.086 Uiso 1 1 calc R U . . .
H11C H 0.7516 0.4660 1.1902 0.086 Uiso 1 1 calc R U . . .
C12 C 0.5626(4) 0.7238(4) 1.2412(2) 0.0574(9) Uani 1 1 d . . . . .
H12A H 0.6408 0.7517 1.2637 0.086 Uiso 1 1 calc R U . . .
H12B H 0.5596 0.6491 1.2569 0.086 Uiso 1 1 calc R U . . .
H12C H 0.5045 0.7629 1.2680 0.086 Uiso 1 1 calc R U . . .
C13 C 0.4193(4) 0.8973(4) 1.1575(3) 0.0628(10) Uani 1 1 d . . . . .
H13A H 0.3975 0.8624 1.2098 0.094 Uiso 1 1 calc R U . . .
H13B H 0.3499 0.9298 1.1220 0.094 Uiso 1 1 calc R U . . .
H13C H 0.4778 0.9518 1.1772 0.094 Uiso 1 1 calc R U . . .
C14 C 0.3686(3) 0.9190(3) 0.9658(3) 0.0591(9) Uani 1 1 d . . . . .
H14A H 0.3812 0.9322 0.9046 0.089 Uiso 1 1 calc R U . . .
H14B H 0.3881 0.9825 1.0020 0.089 Uiso 1 1 calc R U . . .
H14C H 0.2864 0.9007 0.9651 0.089 Uiso 1 1 calc R U . . .
C15 C 0.4456(3) 0.7605(4) 0.8507(2) 0.0553(9) Uani 1 1 d . . . . .
H15A H 0.3646 0.7856 0.8387 0.083 Uiso 1 1 calc R U . . .
H15B H 0.4494 0.6893 0.8264 0.083 Uiso 1 1 calc R U . . .
H15C H 0.4951 0.8078 0.8224 0.083 Uiso 1 1 calc R U . . .
C16 C 0.7367(4) 0.4503(3) 0.8154(3) 0.0619(10) Uani 1 1 d . . . . .
H16A H 0.7549 0.4497 0.7547 0.093 Uiso 1 1 calc R U . . .
H16B H 0.6792 0.3952 0.8209 0.093 Uiso 1 1 calc R U . . .
H16C H 0.8082 0.4372 0.8585 0.093 Uiso 1 1 calc R U . . .
C17 C 0.5864(4) 0.6207(5) 0.7293(2) 0.0761(15) Uani 1 1 d . . . . .
H17A H 0.5688 0.6961 0.7303 0.114 Uiso 1 1 calc R U . . .
H17B H 0.5132 0.5805 0.7192 0.114 Uiso 1 1 calc R U . . .
H17C H 0.6304 0.6061 0.6810 0.114 Uiso 1 1 calc R U . . .
C18 C 0.7852(7) 0.6846(7) 0.8708(7) 0.045(3) Uani 0.590(10) 1 d G U P A 1
C19 C 0.9038(7) 0.6711(6) 0.9117(7) 0.045(2) Uani 0.590(10) 1 d G U P A 1
H19 H 0.9475 0.6076 0.9135 0.053 Uiso 0.590(10) 1 calc R U P A 1
C20 C 0.9455(5) 0.7691(7) 0.9494(5) 0.045(2) Uani 0.590(10) 1 d G . P A 1
C21 C 0.8528(7) 0.8432(6) 0.9318(5) 0.051(2) Uani 0.590(10) 1 d G . P A 1
H21 H 0.8564 0.9150 0.9494 0.061 Uiso 0.590(10) 1 calc R U P A 1
C22 C 0.7537(6) 0.7909(8) 0.8833(6) 0.045(2) Uani 0.590(10) 1 d G U P A 1
H22 H 0.6793 0.8217 0.8627 0.055 Uiso 0.590(10) 1 calc R U P A 1
C23 C 1.0675(6) 0.7901(6) 0.9947(5) 0.059(2) Uani 0.590(10) 1 d . . P A 1
H23A H 1.1194 0.7919 0.9501 0.088 Uiso 0.590(10) 1 calc R U P A 1
H23B H 1.0928 0.7342 1.0382 0.088 Uiso 0.590(10) 1 calc R U P A 1
H23C H 1.0706 0.8581 1.0255 0.088 Uiso 0.590(10) 1 calc R U P A 1
C18A C 0.8079(11) 0.6732(10) 0.8749(10) 0.040(4) Uani 0.410(10) 1 d G . P A 2
C19A C 0.9168(13) 0.6401(7) 0.9245(10) 0.044(3) Uani 0.410(10) 1 d G . P A 2
H19D H 0.9469 0.5704 0.9275 0.052 Uiso 0.410(10) 1 calc R U P A 2
C20A C 0.9728(8) 0.7296(9) 0.9688(7) 0.042(3) Uani 0.410(10) 1 d G . P A 2
H20D H 1.0469 0.7303 1.0067 0.050 Uiso 0.410(10) 1 calc R U P A 2
C21A C 0.8985(10) 0.8180(7) 0.9466(6) 0.037(3) Uani 0.410(10) 1 d G . P A 2
C22A C 0.7965(8) 0.7831(10) 0.8886(8) 0.038(3) Uani 0.410(10) 1 d G . P A 2
H22D H 0.7321 0.8258 0.8633 0.046 Uiso 0.410(10) 1 calc R U P A 2
C23A C 0.9274(10) 0.9285(7) 0.9686(7) 0.059(3) Uani 0.410(10) 1 d . . P A 2
H23D H 0.9777 0.9558 0.9281 0.088 Uiso 0.410(10) 1 calc R U P A 2
H23E H 0.9685 0.9334 1.0304 0.088 Uiso 0.410(10) 1 calc R U P A 2
H23F H 0.8553 0.9701 0.9618 0.088 Uiso 0.410(10) 1 calc R U P A 2
Si1 Si 0.67541(7) 0.58127(7) 0.83838(5) 0.03770(19) Uani 1 1 d . . . . .
Cl1 Cl 0.93808(7) 0.60496(8) 1.12821(7) 0.0574(2) Uani 1 1 d . . . . .
Cl2 Cl 0.77412(6) 0.85113(6) 1.11948(5) 0.03927(17) Uani 1 1 d . . . . .
Zr1 Zr 0.78156(2) 0.69564(2) 1.02965(2) 0.02969(10) Uani 1 1 d . . . . .

loop_
_atom_site_aniso_label
_atom_site_aniso_U_11
_atom_site_aniso_U_22
_atom_site_aniso_U_33
_atom_site_aniso_U_23
_atom_site_aniso_U_13
_atom_site_aniso_U_12
C1 0.0287(12) 0.0413(14) 0.0226(12) -0.0051(10) 0.0018(9) -0.0031(11)
C2 0.0370(14) 0.0355(14) 0.0325(14) -0.0002(11) 0.0020(11) -0.0023(11)
C3 0.0427(15) 0.0397(15) 0.0252(13) 0.0045(11) 0.0047(11) -0.0038(12)
C4 0.0356(14) 0.0520(17) 0.0268(13) -0.0057(12) 0.0106(11) -0.0061(13)
C5 0.0385(15) 0.0470(17) 0.0414(17) -0.0089(13) 0.0151(13) -0.0024(12)
C6 0.0332(14) 0.0450(16) 0.0436(17) 0.0006(13) 0.0087(12) 0.0017(12)
C7 0.0331(13) 0.0482(17) 0.0285(14) 0.0026(12) 0.0019(10) 0.0016(12)
C8 0.0314(13) 0.0388(14) 0.0217(12) -0.0009(10) 0.0049(10) -0.0033(11)
C9 0.0342(13) 0.0392(14) 0.0219(12) 0.0004(11) 0.0045(10) -0.0050(11)
C10 0.057(2) 0.0430(17) 0.0497(19) -0.0029(14) 0.0033(15) 0.0064(15)
C11 0.077(3) 0.063(2) 0.0321(16) 0.0175(15) 0.0108(16) 0.0128(19)
C12 0.065(2) 0.081(3) 0.0283(16) -0.0100(16) 0.0134(15) 0.007(2)
C13 0.068(2) 0.065(2) 0.061(2) -0.0115(19) 0.0286(19) 0.0117(19)
C14 0.050(2) 0.058(2) 0.068(2) 0.0034(18) 0.0087(17) 0.0177(17)
C15 0.056(2) 0.073(2) 0.0332(16) 0.0075(16) -0.0023(14) 0.0199(18)
C16 0.068(2) 0.066(2) 0.056(2) -0.0263(19) 0.0236(18) -0.0014(19)
C17 0.056(2) 0.148(5) 0.0235(15) -0.004(2) 0.0043(14) 0.020(3)
C18 0.036(4) 0.081(7) 0.016(4) -0.003(4) 0.001(3) -0.015(4)
C19 0.030(4) 0.069(5) 0.038(4) -0.016(4) 0.018(3) -0.012(4)
C20 0.038(5) 0.067(7) 0.033(4) -0.010(4) 0.014(3) -0.018(5)
C21 0.064(6) 0.056(5) 0.033(3) 0.010(3) 0.006(4) -0.014(4)
C22 0.052(5) 0.057(4) 0.031(3) 0.007(3) 0.015(4) -0.018(4)
C23 0.051(4) 0.076(5) 0.051(4) -0.019(3) 0.016(3) -0.019(3)
C18A 0.048(7) 0.045(5) 0.036(8) -0.013(5) 0.034(6) -0.010(5)
C19A 0.048(6) 0.047(6) 0.035(6) -0.013(5) 0.002(4) -0.004(5)
C20A 0.040(5) 0.054(7) 0.031(5) -0.005(4) 0.005(4) 0.008(5)
C21A 0.046(7) 0.036(6) 0.030(5) -0.001(4) 0.008(5) -0.005(5)
C22A 0.038(6) 0.053(6) 0.024(4) 0.000(4) 0.008(4) -0.005(5)
C23A 0.079(7) 0.041(5) 0.056(6) 0.004(4) 0.015(5) -0.005(4)
Si1 0.0328(4) 0.0581(5) 0.0214(3) -0.0108(3) 0.0022(3) -0.0015(3)
Cl1 0.0386(4) 0.0630(5) 0.0636(5) -0.0130(4) -0.0113(3) 0.0125(3)
Cl2 0.0396(3) 0.0402(4) 0.0366(3) -0.0115(3) 0.0026(3) -0.0017(3)
Zr1 0.03127(15) 0.03771(16) 0.02010(14) -0.00492(8) 0.00438(9) -0.00458(8)

loop_
_atom_type_symbol
_atom_type_description
_atom_type_scat_dispersion_real
_atom_type_scat_dispersion_imag
_atom_type_scat_source
C C 0.0181 0.0091 'International Tables Vol C Tables 4.2.6.8 and 6.1.1.4'
H H 0.0000 0.0000 'International Tables Vol C Tables 4.2.6.8 and 6.1.1.4'
Si Si 0.2541 0.3302 'International Tables Vol C Tables 4.2.6.8 and 6.1.1.4'
Cl Cl 0.3639 0.7018 'International Tables Vol C Tables 4.2.6.8 and 6.1.1.4'
Zr Zr -0.1862 2.2449 'International Tables Vol C Tables 4.2.6.8 and 6.1.1.4'

loop_
_geom_angle_atom_site_label_1
_geom_angle_atom_site_label_2
_geom_angle_atom_site_label_3
_geom_angle
C2 C1 C8 104.9(2)
C2 C1 Si1 120.6(2)
C8 C1 Si1 130.4(2)
C2 C1 Zr1 75.07(15)
C8 C1 Zr1 75.43(15)
Si1 C1 Zr1 96.98(11)
C3 C2 C1 110.6(3)
C3 C2 C10 122.8(3)
C1 C2 C10 126.6(3)
C3 C2 Zr1 76.10(17)
C1 C2 Zr1 71.30(16)
C10 C2 Zr1 120.2(2)
C2 C3 C9 107.5(2)
C2 C3 C11 124.0(3)
C9 C3 C11 128.3(3)
C2 C3 Zr1 71.61(16)
C9 C3 Zr1 75.26(16)
C11 C3 Zr1 123.0(2)
C5 C4 C9 118.3(3)
C5 C4 C12 121.5(3)
C9 C4 C12 120.2(3)
C4 C5 C6 121.4(3)
C4 C5 C13 120.3(3)
C6 C5 C13 118.3(3)
C7 C6 C5 121.4(3)
C7 C6 C14 119.9(3)
C5 C6 C14 118.8(3)
C6 C7 C8 119.1(3)
C6 C7 C15 120.7(3)
C8 C7 C15 119.8(3)
C7 C8 C9 118.9(3)
C7 C8 C1 132.2(2)
C9 C8 C1 108.8(2)
C7 C8 Zr1 122.0(2)
C9 C8 Zr1 76.71(16)
C1 C8 Zr1 70.59(15)
C3 C9 C8 108.1(2)
C3 C9 C4 131.2(3)
C8 C9 C4 120.7(3)
C3 C9 Zr1 72.68(16)
C8 C9 Zr1 70.87(15)
C4 C9 Zr1 122.45(19)
C2 C10 H10A 109.5
C2 C10 H10B 109.5
H10A C10 H10B 109.5
C2 C10 H10C 109.5
H10A C10 H10C 109.5
H10B C10 H10C 109.5
C3 C11 H11A 109.5
C3 C11 H11B 109.5
H11A C11 H11B 109.5
C3 C11 H11C 109.5
H11A C11 H11C 109.5
H11B C11 H11C 109.5
C4 C12 H12A 109.5
C4 C12 H12B 109.5
H12A C12 H12B 109.5
C4 C12 H12C 109.5
H12A C12 H12C 109.5
H12B C12 H12C 109.5
C5 C13 H13A 109.5
C5 C13 H13B 109.5
H13A C13 H13B 109.5
C5 C13 H13C 109.5
H13A C13 H13C 109.5
H13B C13 H13C 109.5
C6 C14 H14A 109.5
C6 C14 H14B 109.5
H14A C14 H14B 109.5
C6 C14 H14C 109.5
H14A C14 H14C 109.5
H14B C14 H14C 109.5
C7 C15 H15A 109.5
C7 C15 H15B 109.5
H15A C15 H15B 109.5
C7 C15 H15C 109.5
H15A C15 H15C 109.5
H15B C15 H15C 109.5
Si1 C16 H16A 109.5
Si1 C16 H16B 109.5
H16A C16 H16B 109.5
Si1 C16 H16C 109.5
H16A C16 H16C 109.5
H16B C16 H16C 109.5
Si1 C17 H17A 109.5
Si1 C17 H17B 109.5
H17A C17 H17B 109.5
Si1 C17 H17C 109.5
H17A C17 H17C 109.5
H17B C17 H17C 109.5
C19 C18 C22 108.0
C19 C18 Si1 127.4(6)
C22 C18 Si1 122.2(6)
C19 C18 Zr1 75.7(3)
C22 C18 Zr1 76.3(3)
Si1 C18 Zr1 100.3(5)
C18 C19 C20 108.0
C18 C19 Zr1 70.8(3)
C20 C19 Zr1 78.3(3)
C18 C19 H19 126.0
C20 C19 H19 126.0
Zr1 C19 H19 116.9
C21 C20 C19 108.0
C21 C20 C23 126.8(6)
C19 C20 C23 125.2(6)
C21 C20 Zr1 74.6(3)
C19 C20 Zr1 69.4(4)
C23 C20 Zr1 124.2(5)
C22 C21 C20 108.0
C22 C21 Zr1 69.7(3)
C20 C21 Zr1 73.8(3)
C22 C21 H21 126.0
C20 C21 H21 126.0
Zr1 C21 H21 122.1
C21 C22 C18 108.0
C21 C22 Zr1 78.1(3)
C18 C22 Zr1 70.2(4)
C21 C22 H22 126.0
C18 C22 H22 126.0
Zr1 C22 H22 117.6
C20 C23 H23A 109.5
C20 C23 H23B 109.5
H23A C23 H23B 109.5
C20 C23 H23C 109.5
H23A C23 H23C 109.5
H23B C23 H23C 109.5
C19A C18A C22A 108.0
C19A C18A Si1 124.5(8)
C22A C18A Si1 123.1(9)
C19A C18A Zr1 76.7(5)
C22A C18A Zr1 73.4(5)
Si1 C18A Zr1 97.1(7)
C18A C19A C20A 108.0
C18A C19A Zr1 70.1(5)
C20A C19A Zr1 76.1(5)
C18A C19A H19D 126.0
C20A C19A H19D 126.0
Zr1 C19A H19D 119.6
C21A C20A C19A 108.0
C21A C20A Zr1 72.1(5)
C19A C20A Zr1 71.6(6)
C21A C20A H20D 126.0
C19A C20A H20D 126.0
Zr1 C20A H20D 122.0
C20A C21A C22A 108.0
C20A C21A C23A 126.5(9)
C22A C21A C23A 125.0(8)
C20A C21A Zr1 75.7(5)
C22A C21A Zr1 70.0(5)
C23A C21A Zr1 126.4(7)
C18A C22A C21A 108.0
C18A C22A Zr1 72.8(6)
C21A C22A Zr1 76.9(5)
C18A C22A H22D 126.0
C21A C22A H22D 126.0
Zr1 C22A H22D 116.4
C21A C23A H23D 109.5
C21A C23A H23E 109.5
H23D C23A H23E 109.5
C21A C23A H23F 109.5
H23D C23A H23F 109.5
H23E C23A H23F 109.5
C18 Si1 C16 114.7(4)
C18 Si1 C17 107.5(4)
C16 Si1 C17 104.1(2)
C18 Si1 C1 92.9(4)
C16 Si1 C1 113.98(17)
C17 Si1 C1 123.63(15)
C16 Si1 C18A 106.4(5)
C17 Si1 C18A 112.7(5)
C1 Si1 C18A 95.0(5)
Cl2 Zr1 C18 128.3(2)
Cl2 Zr1 Cl1 97.72(3)
C18 Zr1 Cl1 116.5(3)
Cl2 Zr1 C18A 131.6(3)
Cl1 Zr1 C18A 109.5(3)
Cl2 Zr1 C22A 98.0(3)
Cl1 Zr1 C22A 126.6(2)
C18A Zr1 C22A 33.82(18)
Cl2 Zr1 C1 129.33(7)
C18 Zr1 C1 67.52(17)
Cl1 Zr1 C1 117.89(7)
C18A Zr1 C1 70.7(2)
C22A Zr1 C1 88.8(3)
Cl2 Zr1 C19 126.19(17)
C18 Zr1 C19 33.59(13)
Cl1 Zr1 C19 85.8(2)
C1 Zr1 C19 93.15(19)
Cl2 Zr1 C22 95.5(2)
C18 Zr1 C22 33.46(12)
Cl1 Zr1 C22 138.06(19)
C1 Zr1 C22 81.71(19)
C19 Zr1 C22 54.84(15)
Cl2 Zr1 C2 131.33(7)
C18 Zr1 C2 90.65(19)
Cl1 Zr1 C2 86.14(7)
C18A Zr1 C2 90.7(3)
C22A Zr1 C2 118.3(3)
C1 Zr1 C2 33.63(9)
C19 Zr1 C2 102.45(18)
C22 Zr1 C2 113.6(2)
Cl2 Zr1 C19A 132.3(2)
Cl1 Zr1 C19A 77.2(3)
C18A Zr1 C19A 33.2(2)
C22A Zr1 C19A 55.1(2)
C1 Zr1 C19A 92.1(3)
C2 Zr1 C19A 96.0(2)
Cl2 Zr1 C8 95.36(7)
C18 Zr1 C8 86.5(2)
Cl1 Zr1 C8 135.49(7)
C18A Zr1 C8 92.2(3)
C22A Zr1 C8 93.1(2)
C1 Zr1 C8 33.98(9)
C19 Zr1 C8 119.0(2)
C22 Zr1 C8 82.12(18)
C2 Zr1 C8 54.28(9)
C19A Zr1 C8 121.7(3)
Cl2 Zr1 C21A 81.6(2)
Cl1 Zr1 C21A 100.9(3)
C18A Zr1 C21A 55.00(18)
C22A Zr1 C21A 33.07(12)
C1 Zr1 C21A 121.3(2)
C2 Zr1 C21A 145.5(2)
C19A Zr1 C21A 54.04(17)
C8 Zr1 C21A 123.1(2)

loop_
_geom_bond_atom_site_label_1
_geom_bond_atom_site_label_2
_geom_bond_distance
C1 C2 1.438(4)
C1 C8 1.458(4)
C1 Si1 1.909(3)
C1 Zr1 2.460(3)
C2 C3 1.413(4)
C2 C10 1.506(4)
C2 Zr1 2.510(3)
C3 C9 1.428(4)
C3 C11 1.500(4)
C3 Zr1 2.567(3)
C4 C5 1.366(5)
C4 C9 1.438(4)
C4 C12 1.513(4)
C5 C6 1.435(5)
C5 C13 1.513(5)
C6 C7 1.375(5)
C6 C14 1.515(5)
C7 C8 1.433(4)
C7 C15 1.510(4)
C8 C9 1.433(4)
C8 Zr1 2.525(3)
C9 Zr1 2.601(3)
C10 H10A 0.9800
C10 H10B 0.9800
C10 H10C 0.9800
C11 H11A 0.9800
C11 H11B 0.9800
C11 H11C 0.9800
C12 H12A 0.9800
C12 H12B 0.9800
C12 H12C 0.9800
C13 H13A 0.9800
C13 H13B 0.9800
C13 H13C 0.9800
C14 H14A 0.9800
C14 H14B 0.9800
C14 H14C 0.9800
C15 H15A 0.9800
C15 H15B 0.9800
C15 H15C 0.9800
C16 Si1 1.865(4)
C16 H16A 0.9800
C16 H16B 0.9800
C16 H16C 0.9800
C17 Si1 1.865(4)
C17 H17A 0.9800
C17 H17B 0.9800
C17 H17C 0.9800
C18 C19 1.4200
C18 C22 1.4200
C18 Si1 1.836(6)
C18 Zr1 2.423(11)
C19 C20 1.4200
C19 Zr1 2.487(9)
C19 H19 0.9500
C20 C21 1.4200
C20 C23 1.489(9)
C20 Zr1 2.601(6)
C21 C22 1.4200
C21 Zr1 2.611(6)
C21 H21 0.9500
C22 Zr1 2.503(9)
C22 H22 0.9500
C23 H23A 0.9800
C23 H23B 0.9800
C23 H23C 0.9800
C18A C19A 1.4200
C18A C22A 1.4200
C18A Si1 1.934(9)
C18A Zr1 2.437(17)
C19A C20A 1.4200
C19A Zr1 2.522(16)
C19A H19D 0.9500
C20A C21A 1.4200
C20A Zr1 2.581(11)
C20A H20D 0.9500
C21A C22A 1.4200
C21A C23A 1.468(12)
C21A Zr1 2.535(9)
C22A Zr1 2.445(12)
C22A H22D 0.9500
C23A H23D 0.9800
C23A H23E 0.9800
C23A H23F 0.9800
Cl1 Zr1 2.4366(8)
Cl2 Zr1 2.4095(7)

loop_
_geom_torsion_atom_site_label_1
_geom_torsion_atom_site_label_2
_geom_torsion_atom_site_label_3
_geom_torsion_atom_site_label_4
_geom_torsion
C8 C1 C2 C3 -3.6(3)
Si1 C1 C2 C3 155.9(2)
Zr1 C1 C2 C3 66.5(2)
C8 C1 C2 C10 175.7(3)
Si1 C1 C2 C10 -24.9(4)
Zr1 C1 C2 C10 -114.2(3)
C8 C1 C2 Zr1 -70.10(18)
Si1 C1 C2 Zr1 89.34(18)
C1 C2 C3 C9 3.8(3)
C10 C2 C3 C9 -175.5(3)
Zr1 C2 C3 C9 67.3(2)
C1 C2 C3 C11 178.6(3)
C10 C2 C3 C11 -0.7(5)
Zr1 C2 C3 C11 -117.9(3)
C1 C2 C3 Zr1 -63.5(2)
C10 C2 C3 Zr1 117.2(3)
C9 C4 C5 C6 1.3(5)
C12 C4 C5 C6 179.3(3)
C9 C4 C5 C13 -178.8(3)
C12 C4 C5 C13 -0.9(5)
C4 C5 C6 C7 0.3(5)
C13 C5 C6 C7 -179.6(3)
C4 C5 C6 C14 178.1(3)
C13 C5 C6 C14 -1.7(5)
C5 C6 C7 C8 -3.0(5)
C14 C6 C7 C8 179.2(3)
C5 C6 C7 C15 169.2(3)
C14 C6 C7 C15 -8.7(5)
C6 C7 C8 C9 4.0(4)
C15 C7 C8 C9 -168.2(3)
C6 C7 C8 C1 179.8(3)
C15 C7 C8 C1 7.5(5)
C6 C7 C8 Zr1 -88.1(3)
C15 C7 C8 Zr1 99.7(3)
C2 C1 C8 C7 -174.1(3)
Si1 C1 C8 C7 29.3(5)
Zr1 C1 C8 C7 116.1(3)
C2 C1 C8 C9 2.0(3)
Si1 C1 C8 C9 -154.6(2)
Zr1 C1 C8 C9 -67.84(19)
C2 C1 C8 Zr1 69.84(18)
Si1 C1 C8 Zr1 -86.8(2)
C2 C3 C9 C8 -2.4(3)
C11 C3 C9 C8 -176.9(3)
Zr1 C3 C9 C8 62.43(19)
C2 C3 C9 C4 176.9(3)
C11 C3 C9 C4 2.4(6)
Zr1 C3 C9 C4 -118.3(3)
C2 C3 C9 Zr1 -64.9(2)
C11 C3 C9 Zr1 120.7(4)
C7 C8 C9 C3 176.9(3)
C1 C8 C9 C3 0.2(3)
Zr1 C8 C9 C3 -63.6(2)
C7 C8 C9 C4 -2.5(4)
C1 C8 C9 C4 -179.1(3)
Zr1 C8 C9 C4 117.0(3)
C7 C8 C9 Zr1 -119.5(3)
C1 C8 C9 Zr1 63.84(19)
C5 C4 C9 C3 -179.4(3)
C12 C4 C9 C3 2.6(5)
C5 C4 C9 C8 -0.2(4)
C12 C4 C9 C8 -178.2(3)
C5 C4 C9 Zr1 85.6(3)
C12 C4 C9 Zr1 -92.4(3)
C22 C18 C19 C20 0.0
Si1 C18 C19 C20 -162.3(9)
Zr1 C18 C19 C20 -70.2(3)
C22 C18 C19 Zr1 70.2(3)
Si1 C18 C19 Zr1 -92.2(7)
C18 C19 C20 C21 0.0
Zr1 C19 C20 C21 -65.1(3)
C18 C19 C20 C23 -176.9(8)
Zr1 C19 C20 C23 118.0(6)
C18 C19 C20 Zr1 65.1(3)
C19 C20 C21 C22 0.0
C23 C20 C21 C22 176.9(8)
Zr1 C20 C21 C22 -61.7(4)
C19 C20 C21 Zr1 61.7(4)
C23 C20 C21 Zr1 -121.4(7)
C20 C21 C22 C18 0.0
Zr1 C21 C22 C18 -64.4(3)
C20 C21 C22 Zr1 64.4(3)
C19 C18 C22 C21 0.0
Si1 C18 C22 C21 163.4(9)
Zr1 C18 C22 C21 69.7(3)
C19 C18 C22 Zr1 -69.7(3)
Si1 C18 C22 Zr1 93.7(7)
C22A C18A C19A C20A 0.0
Si1 C18A C19A C20A -156.8(13)
Zr1 C18A C19A C20A -67.3(5)
C22A C18A C19A Zr1 67.3(5)
Si1 C18A C19A Zr1 -89.5(9)
C18A C19A C20A C21A 0.0
Zr1 C19A C20A C21A -63.3(5)
C18A C19A C20A Zr1 63.3(5)
C19A C20A C21A C22A 0.0
Zr1 C20A C21A C22A -63.0(5)
C19A C20A C21A C23A -172.0(12)
Zr1 C20A C21A C23A 125.0(9)
C19A C20A C21A Zr1 63.0(5)
C19A C18A C22A C21A 0.0
Si1 C18A C22A C21A 157.2(12)
Zr1 C18A C22A C21A 69.5(5)
C19A C18A C22A Zr1 -69.5(5)
Si1 C18A C22A Zr1 87.6(9)
C20A C21A C22A C18A 0.0
C23A C21A C22A C18A 172.2(12)
Zr1 C21A C22A C18A -66.7(6)
C20A C21A C22A Zr1 66.7(6)
C23A C21A C22A Zr1 -121.1(9)
C19 C18 Si1 C16 -25.5(8)
C22 C18 Si1 C16 174.5(5)
Zr1 C18 Si1 C16 -105.2(4)
C19 C18 Si1 C17 -140.7(5)
C22 C18 Si1 C17 59.3(7)
Zr1 C18 Si1 C17 139.5(3)
C19 C18 Si1 C1 92.6(6)
C22 C18 Si1 C1 -67.4(6)
Zr1 C18 Si1 C1 12.9(4)
C19 C18 Si1 C18A -12(5)
C22 C18 Si1 C18A -172(6)
Zr1 C18 Si1 C18A -92(6)
